data_4506971
loop_
_publ_author_name
'Ellena, Javier'
'Bocelli, Marcio D.'
'Honorato, Sara B.'
'Ayala, Alejandro P.'
'Doriguetto, Ant\^onio C.'
'Martins, Felipe T.'

_publ_contact_author 'Martins, Felipe Terra'
_publ_section_title
;
 Base-Paired and Base-Stacked Structures of the Anti-HIV Drug Lamivudine:
 A Nucleoside DNA-Mimicry with Unprecedented Topology
;
_journal_issue 10
_journal_name_full 'Crystal Growth &amp; Design'
_journal_page_first 5138
_journal_paper_doi 10.1021/cg3011794
_journal_volume 12
_journal_year 2012
_chemical_absolute_configuration rmad
_chemical_formula_moiety '3(C8 H11 N3 O3 S), 2(H2 O)'
_chemical_formula_sum 'C24 H37 N9 O11 S3'
_chemical_formula_weight 723.81
_chemical_name_common 'Hexagram-Type Topology Lamivudine Duplex'
_chemical_name_systematic
;
lamivudine 0.67-hydrate
;
_space_group_IT_number 172
_symmetry_cell_setting hexagonal
_symmetry_space_group_name_Hall 'P 64'
_symmetry_space_group_name_H-M 'P 64'
_atom_sites_solution_hydrogens geom
_atom_sites_solution_primary direct
_atom_sites_solution_secondary difmap
_audit_creation_method SHELXL-97
_audit_update_record
;
2012-06-18 # Formatted by publCIF
;
_cell_angle_alpha 90.00
_cell_angle_beta 90.00
_cell_angle_gamma 120.00
_cell_formula_units_Z 6
_cell_length_a 14.550(1)
_cell_length_b 14.550(1)
_cell_length_c 29.538(3)
_cell_measurement_reflns_used 14947
_cell_measurement_temperature 150(2)
_cell_measurement_theta_max 25.028
_cell_measurement_theta_min 2.910
_cell_volume 5415.5(8)
_diffrn_ambient_temperature 150(2)
_diffrn_measured_fraction_theta_full 0.960
_diffrn_measured_fraction_theta_max 0.960
_diffrn_radiation_monochromator graphite
_diffrn_radiation_source 'fine-focus sealed tube'
_diffrn_radiation_type MoK\a
_diffrn_radiation_wavelength 0.71073
_diffrn_reflns_av_R_equivalents 0.0366
_diffrn_reflns_av_sigmaI/netI 0.0789
_diffrn_reflns_limit_h_max 16
_diffrn_reflns_limit_h_min -16
_diffrn_reflns_limit_k_max 17
_diffrn_reflns_limit_k_min -17
_diffrn_reflns_limit_l_max 34
_diffrn_reflns_limit_l_min -34
_diffrn_reflns_number 10796
_diffrn_reflns_theta_full 24.93
_diffrn_reflns_theta_max 24.93
_diffrn_reflns_theta_min 3.31
_exptl_absorpt_coefficient_mu 0.269
_exptl_absorpt_correction_T_max 0.974
_exptl_absorpt_correction_T_min 0.955
_exptl_absorpt_correction_type gaussian
_exptl_absorpt_process_details
;
   P. Coppens, L. Leiserowitz, D Rabinovich, Acta Cryst.
   (1965), 18, 1035-1038
;
_exptl_crystal_colour colorless
_exptl_crystal_density_diffrn 1.331
_exptl_crystal_density_method 'not measured'
_exptl_crystal_description hexahedron
_exptl_crystal_F_000 2280
_exptl_crystal_size_max 0.197
_exptl_crystal_size_mid 0.181
_exptl_crystal_size_min 0.094
_refine_diff_density_max 0.416
_refine_diff_density_min -0.301
_refine_diff_density_rms 0.071
_refine_ls_abs_structure_details 'Flack H D (1983), Acta Cryst. A39, 876-881'
_refine_ls_abs_structure_Flack 0.20(18)
_refine_ls_extinction_method none
_refine_ls_goodness_of_fit_ref 1.049
_refine_ls_hydrogen_treatment constr
_refine_ls_matrix_type full
_refine_ls_number_parameters 447
_refine_ls_number_reflns 6237
_refine_ls_number_restraints 6
_refine_ls_restrained_S_all 1.053
_refine_ls_R_factor_all 0.1574
_refine_ls_R_factor_gt 0.0939
_refine_ls_shift/su_max 0.011
_refine_ls_shift/su_mean 0.003
_refine_ls_structure_factor_coef Fsqd
_refine_ls_weighting_details 'calc w=1/[\s^2^(Fo^2^)+(0.1562P)^2^+0.0000P] where P=(Fo^2^+2Fc^2^)/3'
_refine_ls_weighting_scheme calc
_refine_ls_wR_factor_gt 0.2395
_refine_ls_wR_factor_ref 0.2677
_reflns_number_gt 3179
_reflns_number_total 6237
_reflns_threshold_expression >2sigma(I)
_cod_data_source_file cg3011794_si_001.cif
_cod_data_source_block CCDC787746
_cod_original_cell_volume 5415.68(76)
_cod_database_code 4506971

loop_
_symmetry_equiv_pos_as_xyz
'x, y, z'
'-x, -y, z'
'-y, x-y, z+1/3'
'-x+y, -x, z+2/3'
'x-y, x, z+2/3'
'y, -x+y, z+1/3'

loop_
_atom_site_label
_atom_site_type_symbol
_atom_site_fract_x
_atom_site_fract_y
_atom_site_fract_z
_atom_site_U_iso_or_equiv
_atom_site_adp_type
_atom_site_occupancy
_atom_site_symmetry_multiplicity
_atom_site_calc_flag
_atom_site_refinement_flags
_atom_site_disorder_assembly
_atom_site_disorder_group
S3'A S 0.5046(2) 0.7222(2) 0.93293(10) 0.1130(9) Uani 1 1 d . A 1
S3'B S 0.5064(2) 0.7834(2) 0.57662(10) 0.1127(9) Uani 1 1 d . B 1
O2A O 0.8238(4) 1.0032(4) 0.86757(16) 0.0691(13) Uani 1 1 d . A 1
N3B N 0.9031(4) 1.0011(4) 0.64371(17) 0.0590(13) Uani 1 1 d . B 1
N4B N 0.9821(5) 1.1793(5) 0.64561(19) 0.0753(17) Uani 1 1 d . B 1
H4NxB H 1.0428 1.1827 0.6460 0.090 Uiso 1 1 calc R B 1
H4NyB H 0.9787 1.2366 0.6461 0.090 Uiso 1 1 calc R B 1
O1'A O 0.5395(4) 0.7511(4) 0.84472(18) 0.0846(15) Uani 1 1 d . A 1
O1'B O 0.5375(4) 0.7862(5) 0.66439(19) 0.0866(15) Uani 1 1 d . B 1
O2B O 0.8222(4) 0.8193(4) 0.64125(16) 0.0718(13) Uani 1 1 d . B 1
S3'D S 0.5544(5) 0.5146(4) 0.67669(16) 0.126(2) Uani 0.50 1 d P C -1
N1A N 0.7178(4) 0.8263(4) 0.8667(2) 0.0689(15) Uani 1 1 d . A 1
N3A N 0.9030(4) 0.9033(4) 0.86590(18) 0.0629(14) Uani 1 1 d . A 1
O2W O 0.0706(5) 0.6253(4) 0.6445(2) 0.0961(17) Uani 1 1 d . D 1
H3W H 0.0077 0.5807 0.6388 0.144 Uiso 1 1 d R D 1
H4W H 0.1012 0.6175 0.6202 0.144 Uiso 1 1 d R D 1
C2B C 0.8146(5) 0.8993(6) 0.6413(2) 0.0601(17) Uani 1 1 d . B 1
N4A N 0.9840(5) 0.8043(5) 0.8640(2) 0.0721(16) Uani 1 1 d . A 1
H4NxA H 1.0445 0.8619 0.8646 0.087 Uiso 1 1 calc R A 1
H4NyA H 0.9811 0.7438 0.8632 0.087 Uiso 1 1 calc R A 1
C6A C 0.7080(5) 0.7258(5) 0.8668(2) 0.0672(18) Uani 1 1 d . A 1
H6A H 0.6410 0.6657 0.8684 0.081 Uiso 1 1 calc R A 1
C4A C 0.8984(5) 0.8086(5) 0.8645(2) 0.0623(17) Uani 1 1 d . A 1
S3'C S 0.5538(6) 1.0388(5) 0.83375(18) 0.134(3) Uani 0.50 1 d P . 1
C5B C 0.7936(6) 1.0776(6) 0.6447(3) 0.077(2) Uani 1 1 d . B 1
H5B H 0.7875 1.1382 0.6450 0.092 Uiso 1 1 calc R B 1
O1W O 0.3729(4) 0.9302(5) 0.5329(2) 0.1002(18) Uani 1 1 d . E 1
H2W H 0.3712 0.8739 0.5311 0.150 Uiso 1 1 d R E 1
H1W H 0.4276 0.9779 0.5223 0.150 Uiso 1 1 d R E 1
C6B C 0.7070(5) 0.9830(6) 0.6446(2) 0.0670(18) Uani 1 1 d . B 1
H6B H 0.6401 0.9763 0.6458 0.080 Uiso 1 1 calc R B 1
N1B N 0.7189(4) 0.8915(5) 0.64265(18) 0.0662(14) Uani 1 1 d . B 1
C4B C 0.8958(5) 1.0879(5) 0.6444(2) 0.0551(15) Uani 1 1 d . B 1
C5A C 0.7937(6) 0.7147(5) 0.8644(3) 0.079(2) Uani 1 1 d . A 1
H5A H 0.7863 0.6475 0.8627 0.094 Uiso 1 1 calc R A 1
C2A C 0.8147(5) 0.9155(5) 0.8668(2) 0.0611(16) Uani 1 1 d . A 1
C1'A C 0.6236(6) 0.8380(7) 0.8675(3) 0.082(2) Uani 1 1 d . A 1
H1'A H 0.6404 0.9026 0.8507 0.099 Uiso 1 1 calc R A 1
C1'B C 0.6236(6) 0.7837(6) 0.6422(2) 0.075(2) Uani 1 1 d . B 1
H1'B H 0.6401 0.7358 0.6591 0.090 Uiso 1 1 calc R B 1
N4/3 N 0.8849(8) 0.8635(8) 0.7524(3) 0.124(3) Uani 1 1 d . . .
H4NyC H 0.8554 0.7955 0.7517 0.149 Uiso 0.50 1 d PR F 1
H4NxC H 0.9529 0.9021 0.7521 0.149 Uiso 0.50 1 d PR F 1
C2'B C 0.5912(6) 0.7415(7) 0.5963(3) 0.097(3) Uani 1 1 d . B 1
H2'xB H 0.5554 0.6646 0.5968 0.117 Uiso 1 1 calc R B 1
H2'yB H 0.6528 0.7675 0.5768 0.117 Uiso 1 1 calc R B 1
C2'A C 0.5888(5) 0.8477(5) 0.91373(19) 0.099(3) Uani 1 1 d . A 1
H2'xA H 0.5527 0.8885 0.9128 0.119 Uiso 1 1 calc R A 1
H2'yA H 0.6496 0.8835 0.9337 0.119 Uiso 1 1 calc R A 1
N3/4 N 0.8844(5) 1.0223(5) 0.75613(19) 0.123(3) Uani 1 1 d . . .
H4NxD H 0.9523 1.0507 0.7558 0.148 Uiso 0.50 1 d PR A -1
H4NyD H 0.8560 1.0619 0.7573 0.148 Uiso 0.50 1 d PR A -1
C4'B C 0.4518(6) 0.7638(8) 0.6292(6) 0.109(3) Uani 1 1 d . B 1
H4'B H 0.4027 0.6872 0.6312 0.131 Uiso 1 1 calc R B 1
O5'B O 0.4484(9) 0.9130(10) 0.6316(4) 0.158(4) Uiso 0.75 1 d P . 1
H5'OB H 0.4238 0.9459 0.6187 0.236 Uiso 0.70 1 d PR . 1
C5'A C 0.3900(8) 0.5739(8) 0.8690(4) 0.122(4) Uani 1 1 d . A 1
H5'yA H 0.3275 0.5421 0.8882 0.146 Uiso 1 1 calc R A 1
H5'xA H 0.3664 0.5593 0.8378 0.146 Uiso 1 1 calc R A 1
C4'A C 0.4507(5) 0.6950(6) 0.8765(3) 0.090(2) Uani 1 1 d . A 1
H4'A H 0.4014 0.7221 0.8733 0.109 Uiso 1 1 calc R A 1
C4CD C 0.8264(5) 0.9113(6) 0.7532(3) 0.120(3) Uani 1 1 d D . .
C5'B C 0.3877(8) 0.8119(10) 0.6392(5) 0.140(4) Uani 1 1 d . B 1
H5'yB H 0.3320 0.7883 0.6171 0.168 Uiso 1 1 d R B 1
H5'zB H 0.4329 0.8874 0.6369 0.168 Uiso 0.50 1 d PR B 2
H5'xB H 0.3574 0.7940 0.6689 0.168 Uiso 0.50 1 d PR B 1
C4'D C 0.4936(15) 0.4716(11) 0.7324(4) 0.109(6) Uiso 0.50 1 d P C -1
H4'D H 0.4787 0.3982 0.7345 0.131 Uiso 0.50 1 d PR C -1
C2C C 0.8303(15) 1.0728(11) 0.7574(4) 0.103(4) Uani 0.50 1 d P C 1
C2D C 0.835(2) 0.7617(18) 0.7496(6) 0.103(4) Uani 0.50 1 d P C -1
O2D O 0.8921(13) 0.7228(13) 0.7482(5) 0.132(5) Uani 0.50 1 d P C -1
O1'D O 0.5724(14) 0.5464(13) 0.7614(7) 0.138(5) Uiso 0.50 1 d P C -1
C1'C C 0.681(2) 1.0879(19) 0.7583(7) 0.114(6) Uiso 0.50 1 d PD . 1
H1'C H 0.7155 1.1486 0.7376 0.136 Uiso 0.50 1 d PR . 1
C4'C C 0.4879(19) 1.0205(18) 0.7745(6) 0.114(7) Uiso 0.50 1 d P . 1
H4'C H 0.4727 1.0774 0.7675 0.136 Uiso 0.50 1 d PR . 1
O2C O 0.8857(11) 1.1714(10) 0.7616(4) 0.117(4) Uani 0.50 1 d P C 1
C5CD C 0.7119(9) 0.8557(11) 0.7539(4) 0.118(3) Uani 1 1 d D . .
H5DC H 0.6739 0.8913 0.7564 0.141 Uiso 0.50 1 calc PR C -1
H5CD H 0.6745 0.7820 0.7526 0.141 Uiso 0.50 1 d PR C 1
O1'C O 0.5711(14) 1.0277(13) 0.7497(6) 0.121(4) Uiso 0.50 1 d P . 1
C2'C C 0.6707(19) 1.117(2) 0.8087(7) 0.119(7) Uiso 0.50 1 d PD . 1
H2'xC H 0.6838 1.1894 0.8086 0.143 Uiso 0.50 1 d PR . 1
H2'yC H 0.7268 1.1161 0.8260 0.143 Uiso 0.50 1 d PR . 1
C1'D C 0.684(2) 0.5944(19) 0.7525(8) 0.121(6) Uiso 0.50 1 d PD C -1
H1'D H 0.7241 0.5732 0.7725 0.145 Uiso 0.50 1 d PR C -1
O5'A O 0.4490(7) 0.5330(8) 0.8788(5) 0.227(6) Uani 1 1 d . A 1
H5'OA H 0.4198 0.4732 0.8678 0.341 Uiso 1 1 d R A 1
O5'B' O 0.341(3) 0.766(3) 0.6832(12) 0.152(10) Uiso 0.25 1 d P G 2
H5'OB' H 0.3943 0.7837 0.6985 0.228 Uiso 0.30 1 d PR G 2
O5'D O 0.329(2) 0.377(2) 0.7168(11) 0.218(9) Uiso 0.50 1 d PD C -1
H5'OD H 0.2809 0.3776 0.7024 0.327 Uiso 0.50 1 d PR C -1
C5'C C 0.374(2) 0.928(2) 0.7698(10) 0.123(7) Uiso 0.50 1 d P . 1
H5'xC H 0.3672 0.9604 0.7423 0.147 Uiso 0.50 1 d PR . 1
H5'yC H 0.3802 0.8649 0.7662 0.147 Uiso 0.50 1 d PR . 1
O5'C O 0.337(2) 0.941(2) 0.8073(8) 0.189(9) Uiso 0.50 1 d P . 1
H5'OC H 0.3286 0.9922 0.8033 0.283 Uiso 0.50 1 d PR . 1
C2'D C 0.6708(18) 0.553(2) 0.7029(7) 0.123(6) Uiso 0.50 1 d PD C -1
H2'xD H 0.6825 0.4927 0.7032 0.147 Uiso 0.50 1 d PR C -1
H2'yD H 0.7283 0.6089 0.6857 0.147 Uiso 0.50 1 d PR C -1
C5'D C 0.392(2) 0.466(2) 0.7373(12) 0.146(8) Uiso 0.50 1 d PD C -1
H5'xD H 0.3796 0.4529 0.7695 0.175 Uiso 0.50 1 d PR C -1
H5'yD H 0.3736 0.5183 0.7285 0.175 Uiso 0.50 1 d PR C -1
N1C N 0.7260(15) 1.0177(14) 0.7577(6) 0.116(5) Uani 0.50 1 d PD C 1
C6C C 0.6702(17) 0.9130(15) 0.7585(6) 0.102(4) Uani 0.50 1 d PD C 1
H6C H 0.5967 0.8794 0.7603 0.122 Uiso 0.50 1 d PR C 1
N1D N 0.7226(15) 0.7079(12) 0.7497(5) 0.112(6) Uani 0.50 1 d P C -1
C6D C 0.667(2) 0.7574(18) 0.7512(6) 0.102(4) Uani 0.50 1 d P C -1
H6D H 0.5935 0.7193 0.7491 0.122 Uiso 0.50 1 d PR C -1

loop_
_atom_site_aniso_label
_atom_site_aniso_U_11
_atom_site_aniso_U_22
_atom_site_aniso_U_33
_atom_site_aniso_U_23
_atom_site_aniso_U_13
_atom_site_aniso_U_12
S3'A 0.0918(16) 0.1139(18) 0.117(2) -0.0106(15) 0.0239(13) 0.0397(14)
S3'B 0.0896(16) 0.1237(19) 0.121(2) -0.0260(15) -0.0195(14) 0.0507(15)
O2A 0.080(3) 0.064(3) 0.074(3) 0.002(2) 0.004(2) 0.043(3)
N3B 0.053(3) 0.070(4) 0.060(3) -0.002(3) 0.002(2) 0.035(3)
N4B 0.092(4) 0.090(5) 0.067(4) -0.001(3) -0.004(3) 0.063(4)
O1'A 0.053(3) 0.092(3) 0.090(4) -0.032(3) 0.001(3) 0.023(3)
O1'B 0.066(3) 0.112(4) 0.085(4) -0.018(3) 0.012(3) 0.047(3)
O2B 0.075(3) 0.073(3) 0.071(3) -0.009(2) -0.008(2) 0.040(3)
S3'D 0.204(7) 0.092(3) 0.080(3) 0.010(3) 0.038(3) 0.073(5)
N1A 0.056(3) 0.057(3) 0.081(4) -0.014(3) -0.008(3) 0.019(3)
N3A 0.059(3) 0.052(3) 0.064(3) -0.008(3) -0.014(3) 0.017(3)
O2W 0.124(4) 0.074(3) 0.113(4) -0.007(3) -0.012(4) 0.066(3)
C2B 0.069(5) 0.070(5) 0.055(4) 0.000(3) 0.003(3) 0.045(4)
N4A 0.071(4) 0.065(4) 0.087(4) 0.001(3) -0.002(3) 0.038(3)
C6A 0.050(4) 0.053(4) 0.078(5) -0.005(3) 0.002(3) 0.011(3)
C4A 0.047(4) 0.048(4) 0.078(5) -0.003(3) -0.003(3) 0.013(3)
S3'C 0.216(8) 0.145(6) 0.098(4) -0.029(3) -0.032(3) 0.133(6)
C5B 0.075(5) 0.077(5) 0.102(6) -0.018(4) -0.012(4) 0.056(5)
O1W 0.069(3) 0.134(5) 0.120(5) -0.018(4) -0.014(3) 0.067(3)
C6B 0.056(4) 0.072(5) 0.082(5) -0.014(4) -0.007(3) 0.039(4)
N1B 0.053(3) 0.075(4) 0.068(3) -0.003(3) 0.002(3) 0.030(3)
C4B 0.048(4) 0.053(4) 0.061(4) -0.002(3) 0.002(3) 0.023(3)
C5A 0.081(5) 0.051(4) 0.097(6) 0.004(4) 0.002(4) 0.028(4)
C2A 0.060(4) 0.060(4) 0.055(4) 0.002(3) -0.005(3) 0.023(4)
C1'A 0.082(5) 0.087(5) 0.084(5) -0.017(4) 0.006(4) 0.047(4)
C1'B 0.067(4) 0.085(5) 0.058(4) -0.007(4) 0.010(4) 0.028(4)
N4/3 0.162(8) 0.137(8) 0.084(5) -0.008(5) -0.003(5) 0.084(7)
C2'B 0.060(4) 0.110(6) 0.099(6) -0.016(5) 0.021(4) 0.025(4)
C2'A 0.086(5) 0.107(6) 0.094(6) -0.003(5) -0.021(5) 0.041(5)
N3/4 0.182(9) 0.117(6) 0.066(4) -0.006(4) 0.012(5) 0.071(6)
C4'B 0.056(3) 0.089(4) 0.162(7) -0.056(5) 0.010(4) 0.020(3)
C5'A 0.080(6) 0.122(8) 0.162(10) -0.058(7) -0.014(6) 0.049(6)
C4'A 0.060(3) 0.084(4) 0.121(5) -0.043(4) 0.000(4) 0.032(3)
C4CD 0.186(11) 0.133(10) 0.060(4) 0.000(5) 0.014(8) 0.095(10)
C5'B 0.077(6) 0.145(9) 0.204(13) -0.001(9) 0.038(7) 0.060(7)
C2C 0.191(15) 0.096(10) 0.071(6) -0.014(7) -0.014(10) 0.108(12)
C2D 0.191(15) 0.096(10) 0.071(6) -0.014(7) -0.014(10) 0.108(12)
O2D 0.170(13) 0.148(13) 0.108(11) 0.040(9) 0.010(9) 0.101(12)
O2C 0.150(11) 0.100(9) 0.077(8) 0.003(7) -0.029(7) 0.045(8)
C5CD 0.147(8) 0.140(10) 0.072(5) -0.026(6) 0.003(7) 0.075(8)
O5'A 0.117(7) 0.126(7) 0.379(18) -0.048(9) 0.065(8) 0.017(5)
N1C 0.132(13) 0.117(13) 0.097(11) 0.017(9) -0.019(10) 0.062(11)
C6C 0.141(10) 0.110(11) 0.084(7) -0.035(8) -0.013(9) 0.085(10)
N1D 0.143(14) 0.082(10) 0.060(8) -0.007(7) 0.021(9) 0.017(10)
C6D 0.141(10) 0.110(11) 0.084(7) -0.035(8) -0.013(9) 0.085(10)

loop_
_atom_type_symbol
_atom_type_description
_atom_type_scat_dispersion_real
_atom_type_scat_dispersion_imag
_atom_type_scat_source
C C 0.0033 0.0016 'International Tables Vol C Tables 4.2.6.8 and 6.1.1.4'
H H 0.0000 0.0000 'International Tables Vol C Tables 4.2.6.8 and 6.1.1.4'
N N 0.0061 0.0033 'International Tables Vol C Tables 4.2.6.8 and 6.1.1.4'
O O 0.0106 0.0060 'International Tables Vol C Tables 4.2.6.8 and 6.1.1.4'
S S 0.1246 0.1234 'International Tables Vol C Tables 4.2.6.8 and 6.1.1.4'

loop_
_geom_angle_atom_site_label_1
_geom_angle_atom_site_label_2
_geom_angle_atom_site_label_3
_geom_angle
C2'A S3'A C4'A 85.9(3)
C4'B S3'B C2'B 89.4(5)
C4B N3B C2B 123.0(5)
C1'A O1'A C4'A 108.6(5)
C1'B O1'B C4'B 108.3(6)
C2'D S3'D C4'D 86.2(10)
C2A N1A C6A 121.0(6)
C2A N1A C1'A 118.3(6)
C6A N1A C1'A 120.7(6)
C4A N3A C2A 124.0(5)
O2B C2B N1B 120.3(7)
O2B C2B N3B 122.4(6)
N1B C2B N3B 117.1(6)
C5A C6A N1A 120.9(6)
N4A C4A N3A 120.0(6)
N4A C4A C5A 122.9(6)
N3A C4A C5A 117.1(6)
C2'C S3'C C4'C 87.7(11)
C6B C5B C4B 121.0(6)
C5B C6B N1B 118.3(6)
C2B N1B C6B 121.8(6)
C2B N1B C1'B 118.1(6)
C6B N1B C1'B 120.1(6)
N4B C4B N3B 118.9(6)
N4B C4B C5B 122.4(6)
N3B C4B C5B 118.7(6)
C6A C5A C4A 119.3(6)
O2A C2A N1A 121.4(7)
O2A C2A N3A 121.0(6)
N1A C2A N3A 117.6(6)
O1'A C1'A N1A 109.3(6)
O1'A C1'A C2'A 109.7(6)
N1A C1'A C2'A 114.1(7)
O1'B C1'B C2'B 109.4(6)
O1'B C1'B N1B 109.6(6)
C2'B C1'B N1B 112.7(6)
C2D N4/3 C4CD 117.3(14)
C1'B C2'B S3'B 107.5(6)
C1'A C2'A S3'A 107.4(5)
C2C N3/4 C4CD 117.5(10)
C5'B C4'B O1'B 114.4(9)
C5'B C4'B S3'B 117.6(12)
O1'B C4'B S3'B 108.8(5)
O5'A C5'A C4'A 111.1(10)
O1'A C4'A C5'A 112.6(6)
O1'A C4'A S3'A 107.7(4)
C5'A C4'A S3'A 108.8(7)
N4/3 C4CD N3/4 115.2(7)
N4/3 C4CD C5CD 124.3(9)
N3/4 C4CD C5CD 120.3(8)
C4'B C5'B O5'B 105.9(9)
O1'D C4'D C5'D 113.5(19)
O1'D C4'D S3'D 102.4(13)
C5'D C4'D S3'D 114.7(17)
O2C C2C N1C 125.7(15)
O2C C2C N3/4 114.8(16)
N1C C2C N3/4 119.3(14)
O2D C2D N4/3 114(2)
O2D C2D N1D 128(2)
N4/3 C2D N1D 117.9(16)
C4'D O1'D C1'D 123.4(18)
O1'C C1'C N1C 109.1(17)
O1'C C1'C C2'C 95.8(19)
N1C C1'C C2'C 109.8(19)
O1'C C4'C C5'C 123(2)
O1'C C4'C S3'C 96.6(14)
C5'C C4'C S3'C 116.3(17)
C6C C5CD C6D 128.4(16)
C6C C5CD C4CD 115.7(15)
C6D C5CD C4CD 115.9(15)
C4'C O1'C C1'C 129.4(19)
C1'C C2'C S3'C 115.9(18)
O1'D C1'D N1D 105.1(18)
O1'D C1'D C2'D 95.2(18)
N1D C1'D C2'D 106.8(19)
O5'C C5'C C4'C 98(2)
C1'D C2'D S3'D 118.0(18)
O5'D C5'D C4'D 102(2)
C2C N1C C6C 124.0(17)
C2C N1C C1'C 110.8(17)
C6C N1C C1'C 125.2(18)
C5CD C6C N1C 123(2)
C6D N1D C2D 123.3(17)
C6D N1D C1'D 128.5(19)
C2D N1D C1'D 108.0(19)
C5CD C6D N1D 121(2)

loop_
_geom_bond_atom_site_label_1
_geom_bond_atom_site_label_2
_geom_bond_distance
S3'A C2'A 1.709(8)
S3'A C4'A 1.799(9)
S3'B C4'B 1.703(15)
S3'B C2'B 1.728(10)
O2A C2A 1.215(8)
N3B C4B 1.319(8)
N3B C2B 1.396(9)
N4B C4B 1.296(8)
O1'A C1'A 1.415(10)
O1'A C4'A 1.471(9)
O1'B C1'B 1.430(9)
O1'B C4'B 1.527(15)
O2B C2B 1.223(7)
S3'D C2'D 1.69(2)
S3'D C4'D 1.824(15)
N1A C2A 1.358(9)
N1A C6A 1.397(9)
N1A C1'A 1.463(9)
N3A C4A 1.346(9)
N3A C2A 1.383(9)
C2B N1B 1.341(8)
N4A C4A 1.278(8)
C6A C5A 1.336(10)
C4A C5A 1.451(10)
S3'C C2'C 1.67(2)
S3'C C4'C 1.95(2)
C5B C6B 1.322(10)
C5B C4B 1.417(9)
C6B N1B 1.427(9)
N1B C1'B 1.486(10)
C1'A C2'A 1.488(10)
C1'B C2'B 1.464(12)
N4/3 C2D 1.29(2)
N4/3 C4CD 1.342(12)
N3/4 C2C 1.319(15)
N3/4 C4CD 1.402(9)
C4'B C5'B 1.448(13)
O5'B C5'B 1.302(18)
C5'A O5'A 1.298(17)
C5'A C4'A 1.542(12)
C4CD C5CD 1.444(12)
C4'D O1'D 1.41(2)
C4'D C5'D 1.44(3)
C2C O2C 1.251(18)
C2C N1C 1.31(2)
C2D O2D 1.22(2)
C2D N1D 1.42(3)
O1'D C1'D 1.44(3)
C1'C O1'C 1.42(3)
C1'C N1C 1.46(3)
C1'C C2'C 1.579(18)
C4'C O1'C 1.37(2)
C4'C C5'C 1.54(4)
C5CD C6C 1.258(14)
C5CD C6D 1.24(2)
C1'D N1D 1.46(3)
C1'D C2'D 1.561(18)
O5'D C5'D 1.302(18)
C5'C O5'C 1.29(3)
N1C C6C 1.321(16)
N1D C6D 1.32(2)
